data_4073708
loop_
_publ_author_name
'Wiecko, Michal'
'Roesky, Peter W.'

_publ_section_title
;
 Gallium(I)&#x2212;Lanthanide(II) Donor&#x2212;Acceptor Bonds
;
_journal_issue 19
_journal_name_full Organometallics
_journal_page_first 4846
_journal_paper_doi 10.1021/om7005672
_journal_volume 26
_journal_year 2007
_chemical_formula_moiety 'C40 H60 Eu Ga2'
_chemical_formula_sum 'C40 H60 Eu Ga2'
_chemical_formula_weight 832.28
_chemical_name_systematic
; 
 ? 
;
_space_group_IT_number 15
_symmetry_cell_setting monoclinic
_symmetry_Int_Tables_number 15
_symmetry_space_group_name_Hall '-C 2yc'
_symmetry_space_group_name_H-M 'C 1 2/c 1'
_atom_sites_solution_hydrogens geom
_atom_sites_solution_primary direct
_atom_sites_solution_secondary difmap
_audit_creation_date 07-03-23
_audit_creation_method 'STOE X-RED'
_cell_angle_alpha 90.00
_cell_angle_beta 93.294(6)
_cell_angle_gamma 90.00
_cell_formula_units_Z 8
_cell_length_a 20.0374(14)
_cell_length_b 12.3041(16)
_cell_length_c 32.450(2)
_cell_measurement_reflns_used 34132
_cell_measurement_temperature 200(2)
_cell_measurement_theta_max 27.26
_cell_measurement_theta_min 2.67
_cell_volume 7987.1(13)
_computing_cell_refinement 'STOE X-AREA, PLATON (A.L.Spek, 2005)'
_computing_data_collection 'STOE X-AREA'
_computing_data_reduction 'STOE X-RED, PLATON (A.L.Spek, 2005)'
_computing_molecular_graphics 'Diamond 2.1e'
_computing_publication_material 'X-STEP32, Microsoft Word'
_computing_structure_refinement 'SHELXL-97 (Sheldrick, 1997)'
_computing_structure_solution 'SHELXS-97 (Sheldrick, 1997)'
_diffrn_ambient_temperature 200(2)
_diffrn_measured_fraction_theta_full 0.997
_diffrn_measured_fraction_theta_max 0.997
_diffrn_measurement_device_type 'STOE IPDS 2T'
_diffrn_measurement_method 'area detector'
_diffrn_radiation_monochromator graphite
_diffrn_radiation_source 'fine-focus sealed tube'
_diffrn_radiation_type MoK\a
_diffrn_radiation_wavelength 0.71073
_diffrn_reflns_av_R_equivalents 0.0750
_diffrn_reflns_av_sigmaI/netI 0.0442
_diffrn_reflns_limit_h_max 23
_diffrn_reflns_limit_h_min -23
_diffrn_reflns_limit_k_max 14
_diffrn_reflns_limit_k_min -14
_diffrn_reflns_limit_l_max 38
_diffrn_reflns_limit_l_min -32
_diffrn_reflns_number 28190
_diffrn_reflns_theta_full 25.03
_diffrn_reflns_theta_max 25.03
_diffrn_reflns_theta_min 2.67
_exptl_absorpt_coefficient_mu 2.914
_exptl_absorpt_correction_T_max 0.7495
_exptl_absorpt_correction_T_min 0.5340
_exptl_absorpt_correction_type integration
_exptl_absorpt_process_details 'STOE X-RED & X-SHAPE'
_exptl_crystal_colour black
_exptl_crystal_density_diffrn 1.384
_exptl_crystal_density_method 'not measured'
_exptl_crystal_description block
_exptl_crystal_F_000 3400
_exptl_crystal_size_max 0.522
_exptl_crystal_size_mid 0.498
_exptl_crystal_size_min 0.479
_refine_diff_density_max 0.805
_refine_diff_density_min -1.182
_refine_diff_density_rms 0.097
_refine_ls_extinction_method none
_refine_ls_goodness_of_fit_ref 1.034
_refine_ls_hydrogen_treatment constr
_refine_ls_matrix_type full
_refine_ls_number_parameters 413
_refine_ls_number_reflns 7035
_refine_ls_number_restraints 0
_refine_ls_restrained_S_all 1.034
_refine_ls_R_factor_all 0.0440
_refine_ls_R_factor_gt 0.0385
_refine_ls_shift/su_max 0.001
_refine_ls_shift/su_mean 0.000
_refine_ls_structure_factor_coef Fsqd
_refine_ls_weighting_details 'calc w=1/[\s^2^(Fo^2^)+(0.0541P)^2^+18.2347P] where P=(Fo^2^+2Fc^2^)/3'
_refine_ls_weighting_scheme calc
_refine_ls_wR_factor_gt 0.0985
_refine_ls_wR_factor_ref 0.1014
_reflns_number_gt 6235
_reflns_number_total 7035
_reflns_threshold_expression >2sigma(I)
_cod_data_source_file om7005672-file001.cif
_cod_data_source_block 1
_cod_original_sg_symbol_H-M 'C 2/c'
_cod_database_code 4073708

loop_
_symmetry_equiv_pos_as_xyz
'x, y, z'
'-x, y, -z+1/2'
'x+1/2, y+1/2, z'
'-x+1/2, y+1/2, -z+1/2'
'-x, -y, -z'
'x, -y, z-1/2'
'-x+1/2, -y+1/2, -z'
'x+1/2, -y+1/2, z-1/2'

loop_
_atom_site_label
_atom_site_type_symbol
_atom_site_fract_x
_atom_site_fract_y
_atom_site_fract_z
_atom_site_U_iso_or_equiv
_atom_site_adp_type
_atom_site_occupancy
_atom_site_symmetry_multiplicity
_atom_site_calc_flag
_atom_site_refinement_flags
_atom_site_disorder_assembly
_atom_site_disorder_group
C1 C 0.2140(2) 0.0011(4) -0.03467(13) 0.0486(10) Uani 1 1 d . . .
C2 C 0.1493(2) 0.0473(4) -0.03748(13) 0.0476(10) Uani 1 1 d . . .
C3 C 0.1557(2) 0.1588(4) -0.04847(14) 0.0492(10) Uani 1 1 d . . .
C4 C 0.2244(2) 0.1811(4) -0.05182(13) 0.0467(10) Uani 1 1 d . . .
C5 C 0.2598(2) 0.0840(4) -0.04329(13) 0.0488(10) Uani 1 1 d . . .
C6 C 0.2307(3) -0.1138(4) -0.02153(17) 0.0710(15) Uani 1 1 d . . .
H6A H 0.2706 -0.1381 -0.0351 0.107 Uiso 1 1 calc R . .
H6B H 0.1931 -0.1616 -0.0295 0.107 Uiso 1 1 calc R . .
H6C H 0.2394 -0.1162 0.0085 0.107 Uiso 1 1 calc R . .
C7 C 0.0850(3) -0.0056(5) -0.02653(17) 0.0697(14) Uani 1 1 d . . .
H7A H 0.0918 -0.0841 -0.0234 0.105 Uiso 1 1 calc R . .
H7B H 0.0504 0.0081 -0.0485 0.105 Uiso 1 1 calc R . .
H7C H 0.0708 0.0248 -0.0005 0.105 Uiso 1 1 calc R . .
C8 C 0.0989(3) 0.2382(5) -0.05055(17) 0.0663(13) Uani 1 1 d . . .
H8A H 0.0785 0.2405 -0.0238 0.099 Uiso 1 1 calc R . .
H8B H 0.0654 0.2155 -0.0720 0.099 Uiso 1 1 calc R . .
H8C H 0.1157 0.3105 -0.0572 0.099 Uiso 1 1 calc R . .
C9 C 0.2541(3) 0.2915(4) -0.05885(16) 0.0623(13) Uani 1 1 d . . .
H9A H 0.2788 0.3158 -0.0336 0.093 Uiso 1 1 calc R . .
H9B H 0.2183 0.3434 -0.0662 0.093 Uiso 1 1 calc R . .
H9C H 0.2847 0.2872 -0.0813 0.093 Uiso 1 1 calc R . .
C10 C 0.3349(3) 0.0722(5) -0.0407(2) 0.0731(15) Uani 1 1 d . . .
H10A H 0.3508 0.0655 -0.0686 0.110 Uiso 1 1 calc R . .
H10B H 0.3475 0.0071 -0.0247 0.110 Uiso 1 1 calc R . .
H10C H 0.3552 0.1364 -0.0272 0.110 Uiso 1 1 calc R . .
C11 C 0.2169(2) 0.0983(4) -0.20110(14) 0.0550(12) Uani 1 1 d . . .
C12 C 0.2053(3) 0.1992(4) -0.18205(14) 0.0557(12) Uani 1 1 d . . .
C13 C 0.1377(3) 0.2043(4) -0.17307(14) 0.0523(11) Uani 1 1 d . . .
C14 C 0.1079(2) 0.1070(4) -0.18628(13) 0.0493(10) Uani 1 1 d . . .
C15 C 0.1558(3) 0.0412(3) -0.20366(14) 0.0500(11) Uani 1 1 d . . .
C16 C 0.2805(3) 0.0650(7) -0.2199(2) 0.102(3) Uani 1 1 d . . .
H16A H 0.2843 0.1031 -0.2462 0.153 Uiso 1 1 calc R . .
H16B H 0.2800 -0.0137 -0.2248 0.153 Uiso 1 1 calc R . .
H16C H 0.3188 0.0837 -0.2011 0.153 Uiso 1 1 calc R . .
C17 C 0.2549(4) 0.2916(6) -0.1777(2) 0.099(3) Uani 1 1 d . . .
H17A H 0.2527 0.3349 -0.2031 0.149 Uiso 1 1 calc R . .
H17B H 0.3001 0.2622 -0.1728 0.149 Uiso 1 1 calc R . .
H17C H 0.2439 0.3378 -0.1544 0.149 Uiso 1 1 calc R . .
C18 C 0.1037(4) 0.3039(5) -0.1578(2) 0.100(2) Uani 1 1 d . . .
H18A H 0.1325 0.3386 -0.1362 0.149 Uiso 1 1 calc R . .
H18B H 0.0612 0.2833 -0.1465 0.149 Uiso 1 1 calc R . .
H18C H 0.0953 0.3548 -0.1807 0.149 Uiso 1 1 calc R . .
C19 C 0.0337(3) 0.0813(6) -0.1845(2) 0.0839(19) Uani 1 1 d . . .
H19A H 0.0121 0.0859 -0.2123 0.126 Uiso 1 1 calc R . .
H19B H 0.0130 0.1337 -0.1664 0.126 Uiso 1 1 calc R . .
H19C H 0.0284 0.0077 -0.1736 0.126 Uiso 1 1 calc R . .
C20 C 0.1447(4) -0.0668(4) -0.22487(18) 0.085(2) Uani 1 1 d . . .
H20A H 0.1001 -0.0940 -0.2196 0.127 Uiso 1 1 calc R . .
H20B H 0.1785 -0.1188 -0.2142 0.127 Uiso 1 1 calc R . .
H20C H 0.1485 -0.0578 -0.2547 0.127 Uiso 1 1 calc R . .
C21 C 0.0769(3) -0.3348(4) -0.15310(16) 0.0613(13) Uani 1 1 d . . .
C22 C 0.0177(3) -0.2732(4) -0.15351(15) 0.0598(13) Uani 1 1 d . . .
C23 C 0.0006(3) -0.2584(4) -0.11209(17) 0.0609(12) Uani 1 1 d . . .
C24 C 0.0491(3) -0.3119(4) -0.08617(15) 0.0579(12) Uani 1 1 d . . .
C25 C 0.0971(3) -0.3592(4) -0.11130(17) 0.0583(12) Uani 1 1 d . . .
C26 C 0.1128(4) -0.3721(5) -0.1904(2) 0.094(2) Uani 1 1 d . . .
H26A H 0.0949 -0.4425 -0.1998 0.141 Uiso 1 1 calc R . .
H26B H 0.1607 -0.3793 -0.1829 0.141 Uiso 1 1 calc R . .
H26C H 0.1061 -0.3185 -0.2126 0.141 Uiso 1 1 calc R . .
C27 C -0.0227(4) -0.2355(6) -0.1914(2) 0.097(2) Uani 1 1 d . . .
H27A H 0.0067 -0.1991 -0.2102 0.146 Uiso 1 1 calc R . .
H27B H -0.0572 -0.1845 -0.1833 0.146 Uiso 1 1 calc R . .
H27C H -0.0440 -0.2982 -0.2054 0.146 Uiso 1 1 calc R . .
C28 C -0.0601(3) -0.2000(6) -0.0979(3) 0.097(2) Uani 1 1 d . . .
H28A H -0.0980 -0.2505 -0.0981 0.146 Uiso 1 1 calc R . .
H28B H -0.0711 -0.1391 -0.1165 0.146 Uiso 1 1 calc R . .
H28C H -0.0507 -0.1725 -0.0698 0.146 Uiso 1 1 calc R . .
C29 C 0.0484(4) -0.3243(5) -0.04027(17) 0.086(2) Uani 1 1 d . . .
H29A H 0.0294 -0.2587 -0.0284 0.129 Uiso 1 1 calc R . .
H29B H 0.0941 -0.3349 -0.0287 0.129 Uiso 1 1 calc R . .
H29C H 0.0211 -0.3874 -0.0337 0.129 Uiso 1 1 calc R . .
C30 C 0.1563(4) -0.4250(5) -0.0963(3) 0.094(2) Uani 1 1 d . . .
H30A H 0.1880 -0.4299 -0.1181 0.141 Uiso 1 1 calc R . .
H30B H 0.1416 -0.4982 -0.0890 0.141 Uiso 1 1 calc R . .
H30C H 0.1780 -0.3902 -0.0719 0.141 Uiso 1 1 calc R . .
C31A C 0.39694(18) -0.2579(3) -0.11079(11) 0.0446(13) Uiso 0.72 1 d PG A 1
C32A C 0.4268(2) -0.1550(3) -0.11805(12) 0.0417(12) Uiso 0.72 1 d PG A 1
C33A C 0.4181(2) -0.1320(3) -0.16109(13) 0.0422(12) Uiso 0.72 1 d PG A 1
C34A C 0.3829(2) -0.2207(4) -0.18043(12) 0.0395(13) Uiso 0.72 1 d PG A 1
C35A C 0.3698(2) -0.2986(3) -0.14935(12) 0.0464(14) Uiso 0.72 1 d PG A 1
C36A C 0.3945(3) -0.3143(6) -0.06937(19) 0.084(2) Uiso 0.72 1 d PG A 1
H36A H 0.4291 -0.3707 -0.0670 0.127 Uiso 0.72 1 calc PR A 1
H36B H 0.3505 -0.3476 -0.0671 0.127 Uiso 0.72 1 calc PR A 1
H36C H 0.4024 -0.2610 -0.0472 0.127 Uiso 0.72 1 calc PR A 1
C37A C 0.4653(4) -0.0846(7) -0.0874(3) 0.072(2) Uiso 0.72 1 d PG A 1
H37A H 0.5128 -0.0857 -0.0932 0.108 Uiso 0.72 1 calc PR A 1
H37B H 0.4598 -0.1121 -0.0595 0.108 Uiso 0.72 1 calc PR A 1
H37C H 0.4485 -0.0099 -0.0896 0.108 Uiso 0.72 1 calc PR A 1
C38A C 0.4476(5) -0.0356(7) -0.1818(3) 0.078(2) Uiso 0.72 1 d PG A 1
H38A H 0.4430 0.0290 -0.1645 0.117 Uiso 0.72 1 calc PR A 1
H38B H 0.4240 -0.0239 -0.2087 0.117 Uiso 0.72 1 calc PR A 1
H38C H 0.4950 -0.0491 -0.1856 0.117 Uiso 0.72 1 calc PR A 1
C39A C 0.3673(5) -0.2330(8) -0.2263(3) 0.075(2) Uiso 0.72 1 d PG A 1
H39A H 0.3601 -0.1611 -0.2387 0.113 Uiso 0.72 1 calc PR A 1
H39B H 0.3269 -0.2772 -0.2311 0.113 Uiso 0.72 1 calc PR A 1
H39C H 0.4049 -0.2687 -0.2388 0.113 Uiso 0.72 1 calc PR A 1
C40A C 0.3383(5) -0.4057(8) -0.1573(3) 0.082(2) Uiso 0.72 1 d PG A 1
H40A H 0.3001 -0.3975 -0.1773 0.123 Uiso 0.72 1 calc PR A 1
H40B H 0.3229 -0.4353 -0.1315 0.123 Uiso 0.72 1 calc PR A 1
H40C H 0.3710 -0.4554 -0.1685 0.123 Uiso 0.72 1 calc PR A 1
C31B C 0.4063(6) -0.2075(10) -0.1060(3) 0.042(3) Uiso 0.28 1 d PG A 2
C32B C 0.4210(7) -0.1398(9) -0.1390(4) 0.057(4) Uiso 0.28 1 d PG A 2
C33B C 0.3975(7) -0.1906(11) -0.1757(4) 0.053(4) Uiso 0.28 1 d PG A 2
C34B C 0.3683(7) -0.2896(11) -0.1654(4) 0.060(5) Uiso 0.28 1 d PG A 2
C35B C 0.3737(7) -0.3000(10) -0.1223(4) 0.061(4) Uiso 0.28 1 d PG A 2
C36B C 0.4224(11) -0.1850(19) -0.0615(6) 0.155(14) Uiso 0.28 1 d PG A 2
H36D H 0.4381 -0.2518 -0.0477 0.232 Uiso 0.28 1 calc PR A 2
H36E H 0.3823 -0.1587 -0.0488 0.232 Uiso 0.28 1 calc PR A 2
H36F H 0.4575 -0.1295 -0.0587 0.232 Uiso 0.28 1 calc PR A 2
C37B C 0.4489(16) -0.029(2) -0.1531(10) 0.106(9) Uiso 0.28 1 d PG A 2
H37D H 0.4504 -0.0277 -0.1832 0.159 Uiso 0.28 1 calc PR A 2
H37E H 0.4941 -0.0179 -0.1405 0.159 Uiso 0.28 1 calc PR A 2
H37F H 0.4198 0.0301 -0.1444 0.159 Uiso 0.28 1 calc PR A 2
C38B C 0.3928(12) -0.194(2) -0.2246(7) 0.077(6) Uiso 0.28 1 d PG A 2
H38D H 0.4015 -0.2676 -0.2341 0.116 Uiso 0.28 1 calc PR A 2
H38E H 0.4261 -0.1439 -0.2352 0.116 Uiso 0.28 1 calc PR A 2
H38F H 0.3480 -0.1709 -0.2348 0.116 Uiso 0.28 1 calc PR A 2
C39B C 0.3381(13) -0.4002(19) -0.1826(8) 0.080(6) Uiso 0.28 1 d PG A 2
H39D H 0.3288 -0.3943 -0.2125 0.120 Uiso 0.28 1 calc PR A 2
H39E H 0.2965 -0.4160 -0.1693 0.120 Uiso 0.28 1 calc PR A 2
H39F H 0.3702 -0.4591 -0.1767 0.120 Uiso 0.28 1 calc PR A 2
C40B C 0.358(2) -0.400(3) -0.0888(13) 0.146(13) Uiso 0.28 1 d PG A 2
H40D H 0.3517 -0.4688 -0.1037 0.218 Uiso 0.28 1 calc PR A 2
H40E H 0.3172 -0.3827 -0.0747 0.218 Uiso 0.28 1 calc PR A 2
H40F H 0.3956 -0.4068 -0.0683 0.218 Uiso 0.28 1 calc PR A 2
Ga1 Ga 0.10238(3) -0.17116(4) -0.119597(17) 0.05497(15) Uani 1 1 d . . .
Ga2 Ga 0.31031(3) -0.14189(5) -0.135673(17) 0.06154(16) Uani 1 1 d . . .
Eu Eu 0.192580(10) 0.048429(16) -0.118805(6) 0.03850(9) Uani 1 1 d . A .

loop_
_atom_site_aniso_label
_atom_site_aniso_U_11
_atom_site_aniso_U_22
_atom_site_aniso_U_33
_atom_site_aniso_U_23
_atom_site_aniso_U_13
_atom_site_aniso_U_12
C1 0.060(3) 0.054(2) 0.032(2) 0.0012(19) 0.0039(19) 0.005(2)
C2 0.050(2) 0.058(3) 0.036(2) -0.0004(18) 0.0109(18) -0.0013(19)
C3 0.049(2) 0.058(3) 0.040(2) -0.0030(19) 0.0063(18) 0.007(2)
C4 0.051(2) 0.055(2) 0.034(2) -0.0027(18) 0.0042(18) -0.003(2)
C5 0.043(2) 0.065(3) 0.038(2) -0.007(2) 0.0042(18) 0.005(2)
C6 0.097(4) 0.065(3) 0.051(3) 0.014(2) 0.002(3) 0.012(3)
C7 0.070(3) 0.085(4) 0.057(3) -0.001(3) 0.024(3) -0.012(3)
C8 0.065(3) 0.075(3) 0.059(3) -0.008(3) 0.008(2) 0.017(3)
C9 0.069(3) 0.064(3) 0.054(3) -0.011(2) 0.009(2) -0.011(2)
C10 0.054(3) 0.095(4) 0.069(4) -0.015(3) -0.002(3) 0.008(3)
C11 0.047(2) 0.080(3) 0.038(2) 0.021(2) 0.0105(19) 0.011(2)
C12 0.063(3) 0.062(3) 0.041(2) 0.012(2) -0.004(2) -0.015(2)
C13 0.067(3) 0.049(2) 0.042(2) 0.0042(19) 0.004(2) 0.011(2)
C14 0.043(2) 0.064(3) 0.041(2) 0.011(2) 0.0034(18) 0.002(2)
C15 0.072(3) 0.046(2) 0.032(2) 0.0026(17) 0.003(2) 0.003(2)
C16 0.079(4) 0.155(7) 0.075(4) 0.052(4) 0.037(3) 0.047(4)
C17 0.119(6) 0.107(5) 0.069(4) 0.027(4) -0.015(4) -0.058(5)
C18 0.166(7) 0.065(3) 0.069(4) 0.007(3) 0.018(4) 0.050(4)
C19 0.047(3) 0.123(5) 0.082(4) 0.031(4) 0.002(3) -0.001(3)
C20 0.149(6) 0.057(3) 0.048(3) -0.005(2) 0.007(3) -0.009(3)
C21 0.079(3) 0.058(3) 0.049(3) -0.010(2) 0.015(2) -0.018(3)
C22 0.065(3) 0.063(3) 0.050(3) 0.007(2) -0.004(2) -0.024(2)
C23 0.054(3) 0.061(3) 0.068(3) 0.008(3) 0.008(2) -0.010(2)
C24 0.070(3) 0.056(3) 0.048(3) 0.005(2) 0.010(2) -0.020(2)
C25 0.061(3) 0.049(2) 0.064(3) 0.001(2) -0.001(2) -0.007(2)
C26 0.136(6) 0.076(4) 0.073(4) -0.024(3) 0.045(4) -0.021(4)
C27 0.107(5) 0.105(5) 0.077(4) 0.025(4) -0.027(4) -0.043(4)
C28 0.067(4) 0.102(5) 0.127(6) 0.012(4) 0.031(4) -0.002(4)
C29 0.129(6) 0.082(4) 0.047(3) 0.006(3) 0.010(3) -0.035(4)
C30 0.094(5) 0.072(4) 0.113(6) -0.002(4) -0.004(4) 0.022(4)
Ga1 0.0610(3) 0.0534(3) 0.0510(3) 0.0004(2) 0.0069(2) -0.0140(2)
Ga2 0.0539(3) 0.0821(4) 0.0487(3) -0.0035(3) 0.0045(2) 0.0246(3)
Eu 0.04330(13) 0.04188(13) 0.03056(13) 0.00211(8) 0.00427(8) 0.00280(8)

loop_
_atom_type_symbol
_atom_type_description
_atom_type_scat_dispersion_real
_atom_type_scat_dispersion_imag
_atom_type_scat_source
C C 0.0033 0.0016 'International Tables Vol C Tables 4.2.6.8 and 6.1.1.4'
H H 0.0000 0.0000 'International Tables Vol C Tables 4.2.6.8 and 6.1.1.4'
Ga Ga 0.2307 1.6083 'International Tables Vol C Tables 4.2.6.8 and 6.1.1.4'
Eu Eu -0.1578 3.6682 'International Tables Vol C Tables 4.2.6.8 and 6.1.1.4'

loop_
_geom_angle_atom_site_label_1
_geom_angle_atom_site_label_2
_geom_angle_atom_site_label_3
_geom_angle
C5 C1 C2 107.6(4)
C5 C1 C6 126.7(5)
C2 C1 C6 125.6(5)
C5 C1 Eu 73.8(2)
C2 C1 Eu 76.4(2)
C6 C1 Eu 119.3(3)
C1 C2 C3 107.9(4)
C1 C2 C7 127.3(4)
C3 C2 C7 124.4(4)
C1 C2 Eu 74.5(2)
C3 C2 Eu 74.0(2)
C7 C2 Eu 122.4(3)
C4 C3 C2 107.9(4)
C4 C3 C8 127.6(5)
C2 C3 C8 124.1(4)
C4 C3 Eu 74.1(3)
C2 C3 Eu 76.6(3)
C8 C3 Eu 121.1(3)
C5 C4 C3 107.6(4)
C5 C4 C9 126.5(4)
C3 C4 C9 125.6(4)
C5 C4 Eu 75.2(2)
C3 C4 Eu 76.4(2)
C9 C4 Eu 119.3(3)
C4 C5 C1 109.0(4)
C4 C5 C10 125.6(5)
C1 C5 C10 125.3(5)
C4 C5 Eu 75.2(2)
C1 C5 Eu 76.8(2)
C10 C5 Eu 117.9(3)
C15 C11 C12 107.4(4)
C15 C11 C16 126.5(6)
C12 C11 C16 125.6(6)
C15 C11 Eu 75.5(3)
C12 C11 Eu 74.6(3)
C16 C11 Eu 121.7(3)
C13 C12 C11 108.4(4)
C13 C12 C17 125.7(6)
C11 C12 C17 125.4(6)
C13 C12 Eu 75.3(3)
C11 C12 Eu 76.2(3)
C17 C12 Eu 121.3(3)
C14 C13 C12 107.4(4)
C14 C13 C18 127.5(5)
C12 C13 C18 124.6(5)
C14 C13 Eu 75.5(2)
C12 C13 Eu 75.5(3)
C18 C13 Eu 121.6(3)
C13 C14 C15 109.2(4)
C13 C14 C19 124.6(5)
C15 C14 C19 126.0(5)
C13 C14 Eu 75.5(2)
C15 C14 Eu 76.5(3)
C19 C14 Eu 117.9(3)
C14 C15 C11 107.6(4)
C14 C15 C20 127.5(5)
C11 C15 C20 124.7(5)
C14 C15 Eu 74.6(3)
C11 C15 Eu 75.4(2)
C20 C15 Eu 119.9(3)
C22 C21 C25 108.3(5)
C22 C21 C26 126.5(5)
C25 C21 C26 125.1(6)
C22 C21 Ga1 72.6(3)
C25 C21 Ga1 72.3(3)
C26 C21 Ga1 122.2(4)
C21 C22 C23 108.1(4)
C21 C22 C27 126.0(6)
C23 C22 C27 125.9(6)
C21 C22 Ga1 72.3(3)
C23 C22 Ga1 72.1(3)
C27 C22 Ga1 124.1(4)
C24 C23 C22 108.0(5)
C24 C23 C28 125.5(6)
C22 C23 C28 126.5(5)
C24 C23 Ga1 72.6(3)
C22 C23 Ga1 72.5(3)
C28 C23 Ga1 122.6(4)
C23 C24 C25 108.3(4)
C23 C24 C29 126.5(6)
C25 C24 C29 125.1(5)
C23 C24 Ga1 72.2(3)
C25 C24 Ga1 72.2(3)
C29 C24 Ga1 124.6(4)
C24 C25 C21 107.2(5)
C24 C25 C30 125.9(5)
C21 C25 C30 126.9(6)
C24 C25 Ga1 72.4(3)
C21 C25 Ga1 72.1(3)
C30 C25 Ga1 122.3(4)
C35A C31A C32A 108.0
C35A C31A C36A 126.0
C32A C31A C36A 126.0
C35A C31A Ga2 71.04(16)
C32A C31A Ga2 73.30(16)
C36A C31A Ga2 121.39(13)
C33A C32A C31A 108.0
C33A C32A C37A 124.4(4)
C31A C32A C37A 127.5(4)
C33A C32A Ga2 71.79(13)
C31A C32A Ga2 71.62(15)
C37A C32A Ga2 125.5(4)
C32A C33A C34A 108.0
C32A C33A C38A 124.5(5)
C34A C33A C38A 127.3(5)
C32A C33A Ga2 73.16(14)
C34A C33A Ga2 71.00(17)
C38A C33A Ga2 126.1(5)
C35A C34A C33A 108.0
C35A C34A C39A 126.5(5)
C33A C34A C39A 125.4(5)
C35A C34A Ga2 72.03(14)
C33A C34A Ga2 73.56(17)
C39A C34A Ga2 123.8(4)
C31A C35A C34A 108.0
C31A C35A C40A 127.1(5)
C34A C35A C40A 124.7(5)
C31A C35A Ga2 73.47(15)
C34A C35A Ga2 72.23(14)
C40A C35A Ga2 123.7(5)
C35B C31B C32B 108.0
C35B C31B C36B 126.0
C32B C31B C36B 126.0
C35B C31B Ga2 76.2(5)
C32B C31B Ga2 70.9(5)
C36B C31B Ga2 118.7(4)
C33B C32B C31B 108.0
C33B C32B C37B 104.6(15)
C31B C32B C37B 147.3(15)
C33B C32B Ga2 75.5(5)
C31B C32B Ga2 72.6(5)
C37B C32B Ga2 113.5(14)
C34B C33B C32B 108.0
C34B C33B C38B 102.6(13)
C32B C33B C38B 149.2(13)
C34B C33B Ga2 75.6(5)
C32B C33B Ga2 68.6(5)
C38B C33B Ga2 124.3(12)
C33B C34B C35B 108.0
C33B C34B C39B 145.3(13)
C35B C34B C39B 106.3(13)
C33B C34B Ga2 69.8(5)
C35B C34B Ga2 71.3(4)
C39B C34B Ga2 127.8(12)
C34B C35B C31B 108.0
C34B C35B C40B 134.8(16)
C31B C35B C40B 116.8(16)
C34B C35B Ga2 74.4(4)
C31B C35B Ga2 68.4(5)
C40B C35B Ga2 127.2(16)
C23 Ga1 C21 58.76(19)
C23 Ga1 C25 58.98(19)
C21 Ga1 C25 35.59(18)
C23 Ga1 C24 35.22(18)
C21 Ga1 C24 58.82(18)
C25 Ga1 C24 35.43(19)
C23 Ga1 C22 35.38(19)
C21 Ga1 C22 35.1(2)
C25 Ga1 C22 58.94(18)
C24 Ga1 C22 58.71(17)
C23 Ga1 Eu 150.69(14)
C21 Ga1 Eu 145.95(13)
C25 Ga1 Eu 148.52(13)
C24 Ga1 Eu 151.90(12)
C22 Ga1 Eu 147.10(12)
C32B Ga2 C31B 36.5(3)
C32B Ga2 C33B 35.9(3)
C31B Ga2 C33B 59.5(4)
C32B Ga2 C35A 58.5(3)
C31B Ga2 C35A 49.3(3)
C33B Ga2 C35A 42.8(3)
C32B Ga2 C34A 46.7(3)
C31B Ga2 C34A 64.4(3)
C33B Ga2 C34A 12.2(3)
C35A Ga2 C34A 35.73(8)
C32B Ga2 C35B 59.3(4)
C31B Ga2 C35B 35.4(2)
C33B Ga2 C35B 58.1(4)
C35A Ga2 C35B 21.6(3)
C34A Ga2 C35B 54.5(3)
C32B Ga2 C31A 46.1(3)
C31B Ga2 C31A 16.4(3)
C33B Ga2 C31A 58.0(3)
C35A Ga2 C31A 35.49(8)
C34A Ga2 C31A 59.07(12)
C35B Ga2 C31A 19.0(3)
C32B Ga2 C33A 17.8(3)
C31B Ga2 C33A 52.5(3)
C33B Ga2 C33A 23.3(3)
C35A Ga2 C33A 59.05(12)
C34A Ga2 C33A 35.44(7)
C35B Ga2 C33A 67.1(3)
C31A Ga2 C33A 58.62(11)
C32B Ga2 C32A 17.3(3)
C31B Ga2 C32A 21.4(3)
C33B Ga2 C32A 49.8(3)
C35A Ga2 C32A 58.80(11)
C34A Ga2 C32A 58.76(12)
C35B Ga2 C32A 52.2(3)
C31A Ga2 C32A 35.08(7)
C33A Ga2 C32A 35.05(8)
C32B Ga2 C34B 58.7(4)
C31B Ga2 C34B 58.4(4)
C33B Ga2 C34B 34.6(2)
C35A Ga2 C34B 12.8(3)
C34A Ga2 C34B 25.1(3)
C35B Ga2 C34B 34.4(2)
C31A Ga2 C34B 46.4(3)
C33A Ga2 C34B 54.7(3)
C32A Ga2 C34B 63.4(3)
C32B Ga2 Eu 134.8(3)
C31B Ga2 Eu 139.8(3)
C33B Ga2 Eu 145.5(3)
C35A Ga2 Eu 166.78(10)
C34A Ga2 Eu 148.73(10)
C35B Ga2 Eu 156.3(3)
C31A Ga2 Eu 150.42(9)
C33A Ga2 Eu 132.87(10)
C32A Ga2 Eu 133.70(9)
C34B Ga2 Eu 161.7(3)
C5 Eu C4 29.54(13)
C5 Eu C13 127.30(14)
C4 Eu C13 98.94(14)
C5 Eu C14 154.13(15)
C4 Eu C14 124.59(14)
C13 Eu C14 28.97(14)
C5 Eu C12 119.12(14)
C4 Eu C12 99.17(14)
C13 Eu C12 29.15(15)
C14 Eu C12 47.70(14)
C5 Eu C3 48.43(13)
C4 Eu C3 29.49(13)
C13 Eu C3 93.93(13)
C14 Eu C3 109.79(13)
C12 Eu C3 108.54(15)
C5 Eu C1 29.38(14)
C4 Eu C1 48.73(13)
C13 Eu C1 142.38(13)
C14 Eu C1 150.71(13)
C12 Eu C1 147.18(14)
C3 Eu C1 48.48(13)
C5 Eu C11 134.91(14)
C4 Eu C11 125.03(15)
C13 Eu C11 48.14(14)
C14 Eu C11 47.75(13)
C12 Eu C11 29.21(15)
C3 Eu C11 137.68(14)
C1 Eu C11 161.21(14)
C5 Eu C15 163.95(15)
C4 Eu C15 145.57(13)
C13 Eu C15 47.99(13)
C14 Eu C15 28.92(14)
C12 Eu C15 47.93(13)
C3 Eu C15 138.52(13)
C1 Eu C15 164.89(13)
C11 Eu C15 29.05(15)
C5 Eu C2 48.13(13)
C4 Eu C2 48.50(13)
C13 Eu C2 117.57(13)
C14 Eu C2 121.99(13)
C12 Eu C2 137.47(14)
C3 Eu C2 29.40(13)
C1 Eu C2 29.11(13)
C11 Eu C2 165.55(14)
C15 Eu C2 146.89(14)
C5 Eu Ga1 112.43(10)
C4 Eu Ga1 126.89(9)
C13 Eu Ga1 111.60(10)
C14 Eu Ga1 84.02(10)
C12 Eu Ga1 128.42(9)
C3 Eu Ga1 103.74(10)
C1 Eu Ga1 83.62(10)
C11 Eu Ga1 107.49(12)
C15 Eu Ga1 81.46(9)
C2 Eu Ga1 78.62(9)
C5 Eu Ga2 86.80(9)
C4 Eu Ga2 113.82(9)
C13 Eu Ga2 128.76(10)
C14 Eu Ga2 116.72(10)
C12 Eu Ga2 104.27(12)
C3 Eu Ga2 133.42(9)
C1 Eu Ga2 86.83(10)
C11 Eu Ga2 80.62(10)
C15 Eu Ga2 88.05(10)
C2 Eu Ga2 113.64(9)
Ga1 Eu Ga2 79.415(18)

loop_
_geom_bond_atom_site_label_1
_geom_bond_atom_site_label_2
_geom_bond_distance
C1 C5 1.411(7)
C1 C2 1.414(6)
C1 C6 1.508(7)
C1 Eu 2.800(4)
C2 C3 1.426(6)
C2 C7 1.505(7)
C2 Eu 2.825(4)
C3 C4 1.414(6)
C3 C8 1.497(7)
C3 Eu 2.792(4)
C4 C5 1.409(6)
C4 C9 1.506(7)
C4 Eu 2.763(4)
C5 C10 1.508(7)
C5 Eu 2.763(4)
C11 C15 1.410(7)
C11 C12 1.412(7)
C11 C16 1.503(7)
C11 Eu 2.810(4)
C12 C13 1.403(7)
C12 C17 1.512(7)
C12 Eu 2.789(4)
C13 C14 1.394(7)
C13 C18 1.500(7)
C13 Eu 2.786(4)
C14 C15 1.398(7)
C14 C19 1.524(7)
C14 Eu 2.787(4)
C15 C20 1.507(7)
C15 Eu 2.811(4)
C21 C22 1.407(8)
C21 C25 1.425(7)
C21 C26 1.514(8)
C21 Ga1 2.330(5)
C22 C23 1.418(8)
C22 C27 1.506(8)
C22 Ga1 2.335(5)
C23 C24 1.411(7)
C23 C28 1.508(8)
C23 Ga1 2.330(5)
C24 C25 1.420(8)
C24 C29 1.498(7)
C24 Ga1 2.334(5)
C25 C30 1.495(8)
C25 Ga1 2.332(5)
C31A C35A 1.426(3)
C31A C32A 1.426(3)
C31A C36A 1.516(3)
C31A Ga2 2.354(4)
C32A C33A 1.426(3)
C32A C37A 1.499(9)
C32A Ga2 2.376(4)
C33A C34A 1.426(3)
C33A C38A 1.501(10)
C33A Ga2 2.358(4)
C34A C35A 1.426(3)
C34A C39A 1.510(10)
C34A Ga2 2.325(5)
C35A C40A 1.479(10)
C35A Ga2 2.322(5)
C31B C35B 1.401(9)
C31B C32B 1.401(9)
C31B C36B 1.489(10)
C31B Ga2 2.250(11)
C32B C33B 1.401(9)
C32B C37B 1.56(3)
C32B Ga2 2.227(13)
C33B C34B 1.401(9)
C33B C38B 1.58(3)
C33B Ga2 2.316(14)
C34B C35B 1.401(9)
C34B C39B 1.58(3)
C34B Ga2 2.390(15)
C35B C40B 1.68(4)
C35B Ga2 2.351(13)
Ga1 Eu 3.2499(6)
Ga2 Eu 3.3907(6)

loop_
_geom_torsion_atom_site_label_1
_geom_torsion_atom_site_label_2
_geom_torsion_atom_site_label_3
_geom_torsion_atom_site_label_4
_geom_torsion
C5 C1 C2 C3 0.8(5)
C6 C1 C2 C3 176.5(4)
Eu C1 C2 C3 -67.0(3)
C5 C1 C2 C7 -172.9(5)
C6 C1 C2 C7 2.7(8)
Eu C1 C2 C7 119.2(5)
C5 C1 C2 Eu 67.9(3)
C6 C1 C2 Eu -116.5(5)
C1 C2 C3 C4 -0.8(5)
C7 C2 C3 C4 173.2(4)
Eu C2 C3 C4 -68.1(3)
C1 C2 C3 C8 -174.0(4)
C7 C2 C3 C8 0.0(7)
Eu C2 C3 C8 118.7(4)
C1 C2 C3 Eu 67.3(3)
C7 C2 C3 Eu -118.7(4)
C2 C3 C4 C5 0.4(5)
C8 C3 C4 C5 173.3(4)
Eu C3 C4 C5 -69.4(3)
C2 C3 C4 C9 -173.8(4)
C8 C3 C4 C9 -0.9(8)
Eu C3 C4 C9 116.5(4)
C2 C3 C4 Eu 69.8(3)
C8 C3 C4 Eu -117.3(5)
C3 C4 C5 C1 0.1(5)
C9 C4 C5 C1 174.2(4)
Eu C4 C5 C1 -70.1(3)
C3 C4 C5 C10 -175.9(5)
C9 C4 C5 C10 -1.8(7)
Eu C4 C5 C10 113.9(5)
C3 C4 C5 Eu 70.2(3)
C9 C4 C5 Eu -115.7(4)
C2 C1 C5 C4 -0.6(5)
C6 C1 C5 C4 -176.1(4)
Eu C1 C5 C4 69.1(3)
C2 C1 C5 C10 175.4(4)
C6 C1 C5 C10 -0.1(7)
Eu C1 C5 C10 -114.9(5)
C2 C1 C5 Eu -69.6(3)
C6 C1 C5 Eu 114.8(5)
C15 C11 C12 C13 -0.1(5)
C16 C11 C12 C13 172.7(5)
Eu C11 C12 C13 -69.1(3)
C15 C11 C12 C17 -172.2(5)
C16 C11 C12 C17 0.6(8)
Eu C11 C12 C17 118.8(5)
C15 C11 C12 Eu 69.0(3)
C16 C11 C12 Eu -118.2(5)
C11 C12 C13 C14 0.3(5)
C17 C12 C13 C14 172.4(5)
Eu C12 C13 C14 -69.4(3)
C11 C12 C13 C18 -171.7(5)
C17 C12 C13 C18 0.4(8)
Eu C12 C13 C18 118.6(5)
C11 C12 C13 Eu 69.7(3)
C17 C12 C13 Eu -118.2(5)
C12 C13 C14 C15 -0.4(5)
C18 C13 C14 C15 171.3(5)
Eu C13 C14 C15 -69.8(3)
C12 C13 C14 C19 -176.5(5)
C18 C13 C14 C19 -4.8(8)
Eu C13 C14 C19 114.1(5)
C12 C13 C14 Eu 69.4(3)
C18 C13 C14 Eu -118.9(5)
C13 C14 C15 C11 0.3(5)
C19 C14 C15 C11 176.3(5)
Eu C14 C15 C11 -68.8(3)
C13 C14 C15 C20 -174.8(5)
C19 C14 C15 C20 1.3(8)
Eu C14 C15 C20 116.1(5)
C13 C14 C15 Eu 69.1(3)
C19 C14 C15 Eu -114.8(5)
C12 C11 C15 C14 -0.1(5)
C16 C11 C15 C14 -172.8(5)
Eu C11 C15 C14 68.2(3)
C12 C11 C15 C20 175.2(4)
C16 C11 C15 C20 2.4(8)
Eu C11 C15 C20 -116.5(4)
C12 C11 C15 Eu -68.3(3)
C16 C11 C15 Eu 118.9(5)
C25 C21 C22 C23 0.2(6)
C26 C21 C22 C23 178.7(5)
Ga1 C21 C22 C23 -63.7(3)
C25 C21 C22 C27 -176.4(5)
C26 C21 C22 C27 2.0(8)
Ga1 C21 C22 C27 119.7(5)
C25 C21 C22 Ga1 63.9(3)
C26 C21 C22 Ga1 -117.6(5)
C21 C22 C23 C24 -0.6(6)
C27 C22 C23 C24 176.1(5)
Ga1 C22 C23 C24 -64.3(3)
C21 C22 C23 C28 -178.2(5)
C27 C22 C23 C28 -1.6(9)
Ga1 C22 C23 C28 118.0(6)
C21 C22 C23 Ga1 63.8(3)
C27 C22 C23 Ga1 -119.6(5)
C22 C23 C24 C25 0.7(5)
C28 C23 C24 C25 178.4(5)
Ga1 C23 C24 C25 -63.6(3)
C22 C23 C24 C29 -175.4(5)
C28 C23 C24 C29 2.3(9)
Ga1 C23 C24 C29 120.3(5)
C22 C23 C24 Ga1 64.3(3)
C28 C23 C24 Ga1 -118.0(6)
C23 C24 C25 C21 -0.5(5)
C29 C24 C25 C21 175.6(5)
Ga1 C24 C25 C21 -64.2(3)
C23 C24 C25 C30 -178.8(5)
C29 C24 C25 C30 -2.7(8)
Ga1 C24 C25 C30 117.5(5)
C23 C24 C25 Ga1 63.6(3)
C29 C24 C25 Ga1 -120.3(5)
C22 C21 C25 C24 0.2(5)
C26 C21 C25 C24 -178.3(5)
Ga1 C21 C25 C24 64.3(3)
C22 C21 C25 C30 178.4(5)
C26 C21 C25 C30 0.0(9)
Ga1 C21 C25 C30 -117.4(6)
C22 C21 C25 Ga1 -64.1(3)
C26 C21 C25 Ga1 117.4(5)
C35A C31A C32A C33A 0.0
C36A C31A C32A C33A 180.0
Ga2 C31A C32A C33A -62.99(15)
C35A C31A C32A C37A -175.9(6)
C36A C31A C32A C37A 4.1(6)
Ga2 C31A C32A C37A 121.1(5)
C35A C31A C32A Ga2 62.99(15)
C36A C31A C32A Ga2 -117.01(15)
C31A C32A C33A C34A 0.0
C37A C32A C33A C34A 176.0(6)
Ga2 C32A C33A C34A -62.87(17)
C31A C32A C33A C38A -174.5(6)
C37A C32A C33A C38A 1.5(7)
Ga2 C32A C33A C38A 122.6(6)
C31A C32A C33A Ga2 62.87(17)
C37A C32A C33A Ga2 -121.1(5)
C32A C33A C34A C35A 0.0
C38A C33A C34A C35A 174.3(6)
Ga2 C33A C34A C35A -64.28(14)
C32A C33A C34A C39A -175.6(6)
C38A C33A C34A C39A -1.3(8)
Ga2 C33A C34A C39A 120.1(6)
C32A C33A C34A Ga2 64.28(14)
C38A C33A C34A Ga2 -121.4(6)
C32A C31A C35A C34A 0.0
C36A C31A C35A C34A 180.0
Ga2 C31A C35A C34A 64.47(15)
C32A C31A C35A C40A 175.4(7)
C36A C31A C35A C40A -4.6(7)
Ga2 C31A C35A C40A -120.1(6)
C32A C31A C35A Ga2 -64.46(15)
C36A C31A C35A Ga2 115.53(15)
C33A C34A C35A C31A 0.0
C39A C34A C35A C31A 175.5(6)
Ga2 C34A C35A C31A -65.28(17)
C33A C34A C35A C40A -175.6(6)
C39A C34A C35A C40A 0.0(8)
Ga2 C34A C35A C40A 119.2(6)
C33A C34A C35A Ga2 65.28(17)
C39A C34A C35A Ga2 -119.2(6)
C35B C31B C32B C33B 0.0
C36B C31B C32B C33B 180.0
Ga2 C31B C32B C33B -67.8(5)
C35B C31B C32B C37B 175(3)
C36B C31B C32B C37B -5(3)
Ga2 C31B C32B C37B 107(3)
C35B C31B C32B Ga2 67.8(5)
C36B C31B C32B Ga2 -112.1(5)
C31B C32B C33B C34B 0.0
C37B C32B C33B C34B -177.0(16)
Ga2 C32B C33B C34B -65.9(5)
C31B C32B C33B C38B -172(2)
C37B C32B C33B C38B 11(3)
Ga2 C32B C33B C38B 122(2)
C31B C32B C33B Ga2 65.9(5)
C37B C32B C33B Ga2 -111.0(14)
C32B C33B C34B C35B 0.0
C38B C33B C34B C35B 176.0(13)
Ga2 C33B C34B C35B -61.4(4)
C32B C33B C34B C39B -171(2)
C38B C33B C34B C39B 5(3)
Ga2 C33B C34B C39B 128(2)
C32B C33B C34B Ga2 61.4(4)
C38B C33B C34B Ga2 -122.6(12)
C33B C34B C35B C31B 0.0
C39B C34B C35B C31B 174.5(15)
Ga2 C34B C35B C31B -60.4(5)
C33B C34B C35B C40B -172(2)
C39B C34B C35B C40B 2(2)
Ga2 C34B C35B C40B 127(2)
C33B C34B C35B Ga2 60.4(5)
C39B C34B C35B Ga2 -125.1(13)
C32B C31B C35B C34B 0.0
C36B C31B C35B C34B 180.0
Ga2 C31B C35B C34B 64.3(5)
C32B C31B C35B C40B 173.9(19)
C36B C31B C35B C40B -6.1(19)
Ga2 C31B C35B C40B -121.9(18)
C32B C31B C35B Ga2 -64.3(5)
C36B C31B C35B Ga2 115.7(5)
C24 C23 Ga1 C21 79.0(3)
C22 C23 Ga1 C21 -37.0(3)
C28 C23 Ga1 C21 -159.6(6)
C24 C23 Ga1 C25 37.2(3)
C22 C23 Ga1 C25 -78.9(3)
C28 C23 Ga1 C25 158.6(6)
C22 C23 Ga1 C24 -116.0(5)
C28 C23 Ga1 C24 121.4(7)
C24 C23 Ga1 C22 116.0(5)
C28 C23 Ga1 C22 -122.6(6)
C24 C23 Ga1 Eu -127.0(3)
C22 C23 Ga1 Eu 117.0(3)
C28 C23 Ga1 Eu -5.6(7)
C22 C21 Ga1 C23 37.3(3)
C25 C21 Ga1 C23 -79.2(3)
C26 C21 Ga1 C23 160.0(6)
C22 C21 Ga1 C25 116.5(4)
C26 C21 Ga1 C25 -120.9(7)
C22 C21 Ga1 C24 78.8(3)
C25 C21 Ga1 C24 -37.7(3)
C26 C21 Ga1 C24 -158.6(6)
C25 C21 Ga1 C22 -116.5(4)
C26 C21 Ga1 C22 122.6(7)
C22 C21 Ga1 Eu -120.2(3)
C25 C21 Ga1 Eu 123.3(3)
C26 C21 Ga1 Eu 2.5(7)
C24 C25 Ga1 C23 -36.9(3)
C21 C25 Ga1 C23 78.5(3)
C30 C25 Ga1 C23 -158.7(6)
C24 C25 Ga1 C21 -115.4(4)
C30 C25 Ga1 C21 122.8(7)
C21 C25 Ga1 C24 115.4(4)
C30 C25 Ga1 C24 -121.7(6)
C24 C25 Ga1 C22 -78.5(3)
C21 C25 Ga1 C22 36.9(3)
C30 C25 Ga1 C22 159.8(6)
C24 C25 Ga1 Eu 128.2(3)
C21 C25 Ga1 Eu -116.4(3)
C30 C25 Ga1 Eu 6.5(7)
C25 C24 Ga1 C23 116.7(4)
C29 C24 Ga1 C23 -122.5(7)
C23 C24 Ga1 C21 -78.8(3)
C25 C24 Ga1 C21 37.9(3)
C29 C24 Ga1 C21 158.7(6)
C23 C24 Ga1 C25 -116.7(4)
C29 C24 Ga1 C25 120.8(7)
C23 C24 Ga1 C22 -37.5(3)
C25 C24 Ga1 C22 79.2(3)
C29 C24 Ga1 C22 -160.0(6)
C23 C24 Ga1 Eu 123.9(3)
C25 C24 Ga1 Eu -119.4(3)
C29 C24 Ga1 Eu 1.4(7)
C21 C22 Ga1 C23 -116.4(4)
C27 C22 Ga1 C23 121.7(7)
C23 C22 Ga1 C21 116.4(4)
C27 C22 Ga1 C21 -121.9(7)
C21 C22 Ga1 C25 -37.4(3)
C23 C22 Ga1 C25 79.0(3)
C27 C22 Ga1 C25 -159.3(6)
C21 C22 Ga1 C24 -79.1(3)
C23 C22 Ga1 C24 37.3(3)
C27 C22 Ga1 C24 159.0(7)
C21 C22 Ga1 Eu 117.0(3)
C23 C22 Ga1 Eu -126.6(3)
C27 C22 Ga1 Eu -4.9(7)
C33B C32B Ga2 C31B 114.5(2)
C37B C32B Ga2 C31B -145.6(17)
C31B C32B Ga2 C33B -114.5(2)
C37B C32B Ga2 C33B 99.8(17)
C33B C32B Ga2 C35A 51.6(4)
C31B C32B Ga2 C35A -62.9(4)
C37B C32B Ga2 C35A 151.5(16)
C33B C32B Ga2 C34A 8.5(5)
C31B C32B Ga2 C34A -106.0(4)
C37B C32B Ga2 C34A 108.4(16)
C33B C32B Ga2 C35B 76.9(3)
C31B C32B Ga2 C35B -37.64(16)
C37B C32B Ga2 C35B 176.7(17)
C33B C32B Ga2 C31A 94.3(4)
C31B C32B Ga2 C31A -20.2(4)
C37B C32B Ga2 C31A -165.9(17)
C33B C32B Ga2 C33A -34.8(11)
C31B C32B Ga2 C33A -149.4(11)
C37B C32B Ga2 C33A 65.0(17)
C33B C32B Ga2 C32A 137.4(10)
C31B C32B Ga2 C32A 22.9(10)
C37B C32B Ga2 C32A -123(2)
C33B C32B Ga2 C34B 36.57(15)
C31B C32B Ga2 C34B -78.0(3)
C37B C32B Ga2 C34B 136.4(17)
C33B C32B Ga2 Eu -127.5(4)
C31B C32B Ga2 Eu 118.0(4)
C37B C32B Ga2 Eu -27.6(17)
C35B C31B Ga2 C32B -114.9(2)
C36B C31B Ga2 C32B 121.3(2)
C35B C31B Ga2 C33B -76.7(3)
C32B C31B Ga2 C33B 38.20(18)
C36B C31B Ga2 C33B 159.50(9)
C35B C31B Ga2 C35A -24.8(4)
C32B C31B Ga2 C35A 90.1(4)
C36B C31B Ga2 C35A -148.6(4)
C35B C31B Ga2 C34A -64.0(4)
C32B C31B Ga2 C34A 50.9(4)
C36B C31B Ga2 C34A 172.2(4)
C32B C31B Ga2 C35B 114.9(2)
C36B C31B Ga2 C35B -123.8(2)
C35B C31B Ga2 C31A 3.0(10)
C32B C31B Ga2 C31A 117.9(10)
C36B C31B Ga2 C31A -120.8(10)
C35B C31B Ga2 C33A -103.6(4)
C32B C31B Ga2 C33A 11.3(4)
C36B C31B Ga2 C33A 132.6(4)
C35B C31B Ga2 C32A -133.4(8)
C32B C31B Ga2 C32A -18.5(9)
C36B C31B Ga2 C32A 102.8(8)
C35B C31B Ga2 C34B -36.14(18)
C32B C31B Ga2 C34B 78.8(3)
C36B C31B Ga2 C34B -159.91(9)
C35B C31B Ga2 Eu 141.6(4)
C32B C31B Ga2 Eu -103.5(4)
C36B C31B Ga2 Eu 17.8(4)
C34B C33B Ga2 C32B 116.3(3)
C38B C33B Ga2 C32B -148.1(16)
C34B C33B Ga2 C31B 77.4(3)
C32B C33B Ga2 C31B -38.86(19)
C38B C33B Ga2 C31B 173.0(16)
C34B C33B Ga2 C35A 15.9(5)
C32B C33B Ga2 C35A -100.4(4)
C38B C33B Ga2 C35A 111.5(16)
C34B C33B Ga2 C34A -33.0(16)
C32B C33B Ga2 C34A -149.3(16)
C38B C33B Ga2 C34A 62.6(19)
C34B C33B Ga2 C35B 35.87(19)
C32B C33B Ga2 C35B -80.4(3)
C38B C33B Ga2 C35B 131.4(16)
C34B C33B Ga2 C31A 58.3(4)
C32B C33B Ga2 C31A -58.0(3)
C38B C33B Ga2 C31A 153.9(16)
C34B C33B Ga2 C33A 142.5(9)
C32B C33B Ga2 C33A 26.2(9)
C38B C33B Ga2 C33A -121.9(18)
C34B C33B Ga2 C32A 101.0(4)
C32B C33B Ga2 C32A -15.3(4)
C38B C33B Ga2 C32A -163.4(16)
C32B C33B Ga2 C34B -116.3(3)
C38B C33B Ga2 C34B 95.6(17)
C34B C33B Ga2 Eu -147.4(5)
C32B C33B Ga2 Eu 96.3(4)
C38B C33B Ga2 Eu -51.8(17)
C31A C35A Ga2 C32B 57.3(4)
C34A C35A Ga2 C32B -58.3(4)
C40A C35A Ga2 C32B -178.7(7)
C31A C35A Ga2 C31B 13.1(4)
C34A C35A Ga2 C31B -102.6(4)
C40A C35A Ga2 C31B 137.1(8)
C31A C35A Ga2 C33B 99.9(5)
C34A C35A Ga2 C33B -15.8(5)
C40A C35A Ga2 C33B -136.1(8)
C31A C35A Ga2 C34A 115.69(8)
C40A C35A Ga2 C34A -120.3(6)
C31A C35A Ga2 C35B -28.2(9)
C34A C35A Ga2 C35B -143.9(9)
C40A C35A Ga2 C35B 95.8(11)
C34A C35A Ga2 C31A -115.69(8)
C40A C35A Ga2 C31A 124.0(6)
C31A C35A Ga2 C33A 78.18(9)
C34A C35A Ga2 C33A -37.5
C40A C35A Ga2 C33A -157.8(6)
C31A C35A Ga2 C32A 37.01(5)
C34A C35A Ga2 C32A -78.68(8)
C40A C35A Ga2 C32A 161.0(6)
C31A C35A Ga2 C34B 144.4(16)
C34A C35A Ga2 C34B 28.7(16)
C40A C35A Ga2 C34B -91.6(17)
C31A C35A Ga2 Eu -125.4(4)
C34A C35A Ga2 Eu 118.9(4)
C40A C35A Ga2 Eu -1.4(8)
C35A C34A Ga2 C32B 94.5(4)
C33A C34A Ga2 C32B -21.2(4)
C39A C34A Ga2 C32B -143.2(8)
C35A C34A Ga2 C31B 55.2(3)
C33A C34A Ga2 C31B -60.5(3)
C39A C34A Ga2 C31B 177.5(7)
C35A C34A Ga2 C33B 118.8(16)
C33A C34A Ga2 C33B 3.1(16)
C39A C34A Ga2 C33B -118.9(17)
C33A C34A Ga2 C35A -115.75(7)
C39A C34A Ga2 C35A 122.3(6)
C35A C34A Ga2 C35B 15.4(4)
C33A C34A Ga2 C35B -100.3(4)
C39A C34A Ga2 C35B 137.8(7)
C35A C34A Ga2 C31A 37.58(5)
C33A C34A Ga2 C31A -78.16(9)
C39A C34A Ga2 C31A 159.9(6)
C35A C34A Ga2 C33A 115.75(7)
C39A C34A Ga2 C33A -121.9(6)
C35A C34A Ga2 C32A 78.79(8)
C33A C34A Ga2 C32A -36.96(6)
C39A C34A Ga2 C32A -158.9(6)
C35A C34A Ga2 C34B -14.5(8)
C33A C34A Ga2 C34B -130.3(8)
C39A C34A Ga2 C34B 107.8(10)
C35A C34A Ga2 Eu -157.30(16)
C33A C34A Ga2 Eu 86.95(16)
C39A C34A Ga2 Eu -35.0(6)
C34B C35B Ga2 C32B -78.3(3)
C31B C35B Ga2 C32B 38.83(19)
C40B C35B Ga2 C32B 146.8(19)
C34B C35B Ga2 C31B -117.1(3)
C40B C35B Ga2 C31B 108(2)
C34B C35B Ga2 C33B -36.11(17)
C31B C35B Ga2 C33B 81.0(3)
C40B C35B Ga2 C33B -171.0(19)
C34B C35B Ga2 C35A 2.9(9)
C31B C35B Ga2 C35A 120.0(9)
C40B C35B Ga2 C35A -132(2)
C34B C35B Ga2 C34A -22.1(4)
C31B C35B Ga2 C34A 95.0(4)
C40B C35B Ga2 C34A -157.0(19)
C34B C35B Ga2 C31A -119.8(9)
C31B C35B Ga2 C31A -2.6(9)
C40B C35B Ga2 C31A 105(2)
C34B C35B Ga2 C33A -60.4(4)
C31B C35B Ga2 C33A 56.8(4)
C40B C35B Ga2 C33A 164.7(19)
C34B C35B Ga2 C32A -97.5(4)
C31B C35B Ga2 C32A 19.6(4)
C40B C35B Ga2 C32A 127.6(19)
C31B C35B Ga2 C34B 117.1(3)
C40B C35B Ga2 C34B -135(2)
C34B C35B Ga2 Eu 148.5(6)
C31B C35B Ga2 Eu -94.3(6)
C40B C35B Ga2 Eu 14(2)
C35A C31A Ga2 C32B -95.6(4)
C32A C31A Ga2 C32B 20.8(4)
C36A C31A Ga2 C32B 143.2(4)
C35A C31A Ga2 C31B -142.4(11)
C32A C31A Ga2 C31B -26.0(11)
C36A C31A Ga2 C31B 96.4(11)
C35A C31A Ga2 C33B -52.1(4)
C32A C31A Ga2 C33B 64.3(4)
C36A C31A Ga2 C33B -173.3(4)
C32A C31A Ga2 C35A 116.38(7)
C36A C31A Ga2 C35A -121.22(8)
C35A C31A Ga2 C34A -37.84(6)
C32A C31A Ga2 C34A 78.53(9)
C36A C31A Ga2 C34A -159.1
C35A C31A Ga2 C35B 32.3(10)
C32A C31A Ga2 C35B 148.6(10)
C36A C31A Ga2 C35B -89.0(10)
C35A C31A Ga2 C33A -79.51(9)
C32A C31A Ga2 C33A 36.87(6)
C36A C31A Ga2 C33A 159.3
C35A C31A Ga2 C32A -116.38(7)
C36A C31A Ga2 C32A 122.40(8)
C35A C31A Ga2 C34B -10.3(5)
C32A C31A Ga2 C34B 106.1(5)
C36A C31A Ga2 C34B -131.5(5)
C35A C31A Ga2 Eu 157.82(18)
C32A C31A Ga2 Eu -85.80(17)
C36A C31A Ga2 Eu 36.60(17)
C32A C33A Ga2 C32B 4.0(10)
C34A C33A Ga2 C32B 120.5(10)
C38A C33A Ga2 C32B -116.7(12)
C32A C33A Ga2 C31B -18.4(4)
C34A C33A Ga2 C31B 98.0(4)
C38A C33A Ga2 C31B -139.2(7)
C32A C33A Ga2 C33B -118.1(8)
C34A C33A Ga2 C33B -1.6(8)
C38A C33A Ga2 C33B 121.2(10)
C32A C33A Ga2 C35A -78.63(8)
C34A C33A Ga2 C35A 37.83(6)
C38A C33A Ga2 C35A 160.6(6)
C32A C33A Ga2 C34A -116.47(8)
C38A C33A Ga2 C34A 122.8(6)
C32A C33A Ga2 C35B -56.1(3)
C34A C33A Ga2 C35B 60.4(3)
C38A C33A Ga2 C35B -176.8(7)
C32A C33A Ga2 C31A -36.90(6)
C34A C33A Ga2 C31A 79.56(10)
C38A C33A Ga2 C31A -157.6(6)
C34A C33A Ga2 C32A 116.47(8)
C38A C33A Ga2 C32A -120.7(6)
C32A C33A Ga2 C34B -93.1(4)
C34A C33A Ga2 C34B 23.4(4)
C38A C33A Ga2 C34B 146.2(7)
C32A C33A Ga2 Eu 108.55(11)
C34A C33A Ga2 Eu -134.99(12)
C38A C33A Ga2 Eu -12.2(6)
C33A C32A Ga2 C32B -4.1(11)
C31A C32A Ga2 C32B -121.0(11)
C37A C32A Ga2 C32B 115.6(12)
C33A C32A Ga2 C31B 136.6(8)
C31A C32A Ga2 C31B 19.8(8)
C37A C32A Ga2 C31B -103.7(10)
C33A C32A Ga2 C33B 27.1(4)
C31A C32A Ga2 C33B -89.7(4)
C37A C32A Ga2 C33B 146.8(7)
C33A C32A Ga2 C35A 79.43(9)
C31A C32A Ga2 C35A -37.45(5)
C37A C32A Ga2 C35A -160.9(5)
C33A C32A Ga2 C34A 37.38(5)
C31A C32A Ga2 C34A -79.50(10)
C37A C32A Ga2 C34A 157.1(5)
C33A C32A Ga2 C35B 104.5(4)
C31A C32A Ga2 C35B -12.4(4)
C37A C32A Ga2 C35B -135.8(7)
C33A C32A Ga2 C31A 116.88(9)
C37A C32A Ga2 C31A -123.4(5)
C31A C32A Ga2 C33A -116.88(9)
C37A C32A Ga2 C33A 119.7(5)
C33A C32A Ga2 C34B 65.7(4)
C31A C32A Ga2 C34B -51.2(4)
C37A C32A Ga2 C34B -174.6(7)
C33A C32A Ga2 Eu -106.05(12)
C31A C32A Ga2 Eu 137.07(12)
C37A C32A Ga2 Eu 13.6(5)
C33B C34B Ga2 C32B -37.9(2)
C35B C34B Ga2 C32B 80.3(3)
C39B C34B Ga2 C32B 176.7(17)
C33B C34B Ga2 C31B -81.0(3)
C35B C34B Ga2 C31B 37.2(2)
C39B C34B Ga2 C31B 133.6(17)
C35B C34B Ga2 C33B 118.2(3)
C39B C34B Ga2 C33B -145.4(17)
C33B C34B Ga2 C35A -123.0(15)
C35B C34B Ga2 C35A -4.8(15)
C39B C34B Ga2 C35A 92(2)
C33B C34B Ga2 C34A 15.7(8)
C35B C34B Ga2 C34A 133.9(8)
C39B C34B Ga2 C34A -129.7(19)
C33B C34B Ga2 C35B -118.2(3)
C39B C34B Ga2 C35B 96.4(17)
C33B C34B Ga2 C31A -95.2(4)
C35B C34B Ga2 C31A 23.0(4)
C39B C34B Ga2 C31A 119.4(16)
C33B C34B Ga2 C33A -17.1(4)
C35B C34B Ga2 C33A 101.1(4)
C39B C34B Ga2 C33A -162.5(16)
C33B C34B Ga2 C32A -57.0(4)
C35B C34B Ga2 C32A 61.1(4)
C39B C34B Ga2 C32A 157.6(16)
C33B C34B Ga2 Eu 103.7(8)
C35B C34B Ga2 Eu -138.1(8)
C39B C34B Ga2 Eu -42(2)
C1 C5 Eu C4 114.0(4)
C10 C5 Eu C4 -122.8(5)
C4 C5 Eu C13 18.5(3)
C1 C5 Eu C13 132.6(3)
C10 C5 Eu C13 -104.3(4)
C4 C5 Eu C14 0.3(5)
C1 C5 Eu C14 114.3(4)
C10 C5 Eu C14 -122.6(4)
C4 C5 Eu C12 52.2(3)
C1 C5 Eu C12 166.2(3)
C10 C5 Eu C12 -70.6(4)
C4 C5 Eu C3 -37.4(3)
C1 C5 Eu C3 76.7(3)
C10 C5 Eu C3 -160.2(5)
C4 C5 Eu C1 -114.0(4)
C10 C5 Eu C1 123.1(5)
C4 C5 Eu C11 83.4(3)
C1 C5 Eu C11 -162.6(3)
C10 C5 Eu C11 -39.5(5)
C4 C5 Eu C15 85.3(5)
C1 C5 Eu C15 -160.7(4)
C10 C5 Eu C15 -37.6(7)
C4 C5 Eu C2 -77.1(3)
C1 C5 Eu C2 36.9(3)
C10 C5 Eu C2 160.0(5)
C4 C5 Eu Ga1 -126.1(2)
C1 C5 Eu Ga1 -12.0(3)
C10 C5 Eu Ga1 111.1(4)
C4 C5 Eu Ga2 156.8(3)
C1 C5 Eu Ga2 -89.2(3)
C10 C5 Eu Ga2 33.9(4)
C3 C4 Eu C5 -112.7(4)
C9 C4 Eu C5 123.8(5)
C5 C4 Eu C13 -165.2(3)
C3 C4 Eu C13 82.1(3)
C9 C4 Eu C13 -41.3(4)
C5 C4 Eu C14 -179.8(2)
C3 C4 Eu C14 67.4(3)
C9 C4 Eu C14 -56.0(4)
C5 C4 Eu C12 -135.6(3)
C3 C4 Eu C12 111.6(3)
C9 C4 Eu C12 -11.8(4)
C5 C4 Eu C3 112.7(4)
C9 C4 Eu C3 -123.4(5)
C5 C4 Eu C1 36.6(3)
C3 C4 Eu C1 -76.1(3)
C9 C4 Eu C1 160.4(4)
C5 C4 Eu C11 -120.8(3)
C3 C4 Eu C11 126.5(3)
C9 C4 Eu C11 3.1(4)
C5 C4 Eu C15 -150.8(3)
C3 C4 Eu C15 96.4(3)
C9 C4 Eu C15 -27.0(5)
C5 C4 Eu C2 75.7(3)
C3 C4 Eu C2 -37.0(3)
C9 C4 Eu C2 -160.4(4)
C5 C4 Eu Ga1 69.1(3)
C3 C4 Eu Ga1 -43.6(3)
C9 C4 Eu Ga1 -167.1(3)
C5 C4 Eu Ga2 -25.5(3)
C3 C4 Eu Ga2 -138.2(2)
C9 C4 Eu Ga2 98.3(3)
C14 C13 Eu C5 -163.6(3)
C12 C13 Eu C5 83.7(3)
C18 C13 Eu C5 -38.3(6)
C14 C13 Eu C4 -154.5(3)
C12 C13 Eu C4 92.8(3)
C18 C13 Eu C4 -29.1(5)
C12 C13 Eu C14 -112.7(4)
C18 C13 Eu C14 125.4(6)
C14 C13 Eu C12 112.7(4)
C18 C13 Eu C12 -121.9(6)
C14 C13 Eu C3 -125.2(3)
C12 C13 Eu C3 122.1(3)
C18 C13 Eu C3 0.1(5)
C14 C13 Eu C1 -127.3(3)
C12 C13 Eu C1 120.0(3)
C18 C13 Eu C1 -2.0(6)
C14 C13 Eu C11 75.8(3)
C12 C13 Eu C11 -36.9(3)
C18 C13 Eu C11 -158.9(6)
C14 C13 Eu C15 36.4(3)
C12 C13 Eu C15 -76.3(3)
C18 C13 Eu C15 161.7(6)
C14 C13 Eu C2 -106.9(3)
C12 C13 Eu C2 140.4(3)
C18 C13 Eu C2 18.5(5)
C14 C13 Eu Ga1 -18.8(3)
C12 C13 Eu Ga1 -131.5(3)
C18 C13 Eu Ga1 106.6(5)
C14 C13 Eu Ga2 74.9(3)
C12 C13 Eu Ga2 -37.8(3)
C18 C13 Eu Ga2 -159.7(5)
C13 C14 Eu C5 31.0(5)
C15 C14 Eu C5 145.3(3)
C19 C14 Eu C5 -90.9(5)
C13 C14 Eu C4 31.1(3)
C15 C14 Eu C4 145.5(3)
C19 C14 Eu C4 -90.7(5)
C15 C14 Eu C13 114.3(4)
C19 C14 Eu C13 -121.8(6)
C13 C14 Eu C12 -37.4(3)
C15 C14 Eu C12 76.9(3)
C19 C14 Eu C12 -159.2(5)
C13 C14 Eu C3 60.0(3)
C15 C14 Eu C3 174.4(3)
C19 C14 Eu C3 -61.8(5)
C13 C14 Eu C1 97.0(4)
C15 C14 Eu C1 -148.6(3)
C19 C14 Eu C1 -24.8(6)
C13 C14 Eu C11 -77.3(3)
C15 C14 Eu C11 37.1(3)
C19 C14 Eu C11 160.9(5)
C13 C14 Eu C15 -114.3(4)
C19 C14 Eu C15 123.8(6)
C13 C14 Eu C2 89.9(3)
C15 C14 Eu C2 -155.8(3)
C19 C14 Eu C2 -31.9(5)
C13 C14 Eu Ga1 162.5(3)
C15 C14 Eu Ga1 -83.2(3)
C19 C14 Eu Ga1 40.7(4)
C13 C14 Eu Ga2 -122.5(3)
C15 C14 Eu Ga2 -8.2(3)
C19 C14 Eu Ga2 115.6(4)
C13 C12 Eu C5 -115.2(3)
C11 C12 Eu C5 131.3(3)
C17 C12 Eu C5 8.0(6)
C13 C12 Eu C4 -91.9(3)
C11 C12 Eu C4 154.5(3)
C17 C12 Eu C4 31.2(5)
C11 C12 Eu C13 -113.5(4)
C17 C12 Eu C13 123.2(7)
C13 C12 Eu C14 37.2(3)
C11 C12 Eu C14 -76.4(3)
C17 C12 Eu C14 160.3(6)
C13 C12 Eu C3 -63.1(3)
C11 C12 Eu C3 -176.6(3)
C17 C12 Eu C3 60.1(5)
C13 C12 Eu C1 -102.7(3)
C11 C12 Eu C1 143.7(3)
C17 C12 Eu C1 20.4(7)
C13 C12 Eu C11 113.5(4)
C17 C12 Eu C11 -123.3(6)
C13 C12 Eu C15 76.5(3)
C11 C12 Eu C15 -37.0(3)
C17 C12 Eu C15 -160.3(6)
C13 C12 Eu C2 -56.7(3)
C11 C12 Eu C2 -170.3(3)
C17 C12 Eu C2 66.4(6)
C13 C12 Eu Ga1 62.8(3)
C11 C12 Eu Ga1 -50.8(3)
C17 C12 Eu Ga1 -174.1(5)
C13 C12 Eu Ga2 150.5(3)
C11 C12 Eu Ga2 36.9(3)
C17 C12 Eu Ga2 -86.4(5)
C4 C3 Eu C5 37.4(3)
C2 C3 Eu C5 -75.9(3)
C8 C3 Eu C5 162.1(5)
C2 C3 Eu C4 -113.4(4)
C8 C3 Eu C4 124.7(5)
C4 C3 Eu C13 -101.2(3)
C2 C3 Eu C13 145.4(3)
C8 C3 Eu C13 23.4(4)
C4 C3 Eu C14 -126.1(3)
C2 C3 Eu C14 120.5(3)
C8 C3 Eu C14 -1.4(4)
C4 C3 Eu C12 -75.4(3)
C2 C3 Eu C12 171.2(3)
C8 C3 Eu C12 49.2(4)
C4 C3 Eu C1 77.1(3)
C2 C3 Eu C1 -36.3(3)
C8 C3 Eu C1 -158.3(5)
C4 C3 Eu C11 -77.9(3)
C2 C3 Eu C11 168.8(2)
C8 C3 Eu C11 46.8(5)
C4 C3 Eu C15 -122.0(3)
C2 C3 Eu C15 124.7(3)
C8 C3 Eu C15 2.7(5)
C4 C3 Eu C2 113.4(4)
C8 C3 Eu C2 -122.0(5)
C4 C3 Eu Ga1 145.4(2)
C2 C3 Eu Ga1 32.0(3)
C8 C3 Eu Ga1 -89.9(4)
C4 C3 Eu Ga2 57.1(3)
C2 C3 Eu Ga2 -56.3(3)
C8 C3 Eu Ga2 -178.3(3)
C2 C1 Eu C5 113.2(4)
C6 C1 Eu C5 -123.4(5)
C5 C1 Eu C4 -36.8(3)
C2 C1 Eu C4 76.3(3)
C6 C1 Eu C4 -160.2(5)
C5 C1 Eu C13 -73.7(4)
C2 C1 Eu C13 39.5(4)
C6 C1 Eu C13 162.9(4)
C5 C1 Eu C14 -125.6(3)
C2 C1 Eu C14 -12.5(4)
C6 C1 Eu C14 111.0(4)
C5 C1 Eu C12 -22.6(4)
C2 C1 Eu C12 90.6(4)
C6 C1 Eu C12 -146.0(4)
C5 C1 Eu C3 -76.5(3)
C2 C1 Eu C3 36.7(3)
C6 C1 Eu C3 160.1(5)
C5 C1 Eu C11 41.2(6)
C2 C1 Eu C11 154.3(4)
C6 C1 Eu C11 -82.2(6)
C5 C1 Eu C15 159.5(5)
C2 C1 Eu C15 -87.4(6)
C6 C1 Eu C15 36.1(8)
C5 C1 Eu C2 -113.2(4)
C6 C1 Eu C2 123.5(5)
C5 C1 Eu Ga1 168.8(3)
C2 C1 Eu Ga1 -78.0(3)
C6 C1 Eu Ga1 45.4(4)
C5 C1 Eu Ga2 89.1(3)
C2 C1 Eu Ga2 -157.7(3)
C6 C1 Eu Ga2 -34.3(4)
C15 C11 Eu C5 178.9(2)
C12 C11 Eu C5 -68.0(3)
C16 C11 Eu C5 54.7(6)
C15 C11 Eu C4 -144.3(3)
C12 C11 Eu C4 -31.2(3)
C16 C11 Eu C4 91.4(6)
C15 C11 Eu C13 -76.2(3)
C12 C11 Eu C13 36.8(3)
C16 C11 Eu C13 159.5(6)
C15 C11 Eu C14 -36.9(3)
C12 C11 Eu C14 76.2(3)
C16 C11 Eu C14 -161.1(6)
C15 C11 Eu C12 -113.1(4)
C16 C11 Eu C12 122.7(7)
C15 C11 Eu C3 -108.3(3)
C12 C11 Eu C3 4.8(4)
C16 C11 Eu C3 127.4(5)
C15 C11 Eu C1 151.8(4)
C12 C11 Eu C1 -95.1(5)
C16 C11 Eu C1 27.6(8)
C12 C11 Eu C15 113.1(4)
C16 C11 Eu C15 -124.2(7)
C15 C11 Eu C2 -85.8(6)
C12 C11 Eu C2 27.3(7)
C16 C11 Eu C2 149.9(6)
C15 C11 Eu Ga1 27.4(3)
C12 C11 Eu Ga1 140.5(3)
C16 C11 Eu Ga1 -96.9(5)
C15 C11 Eu Ga2 103.1(3)
C12 C11 Eu Ga2 -143.8(3)
C16 C11 Eu Ga2 -21.2(5)
C14 C15 Eu C5 -116.0(5)
C11 C15 Eu C5 -2.7(6)
C20 C15 Eu C5 119.2(6)
C14 C15 Eu C4 -55.6(4)
C11 C15 Eu C4 57.6(4)
C20 C15 Eu C4 179.6(4)
C14 C15 Eu C13 -36.4(3)
C11 C15 Eu C13 76.8(3)
C20 C15 Eu C13 -161.2(6)
C11 C15 Eu C14 113.3(4)
C20 C15 Eu C14 -124.8(6)
C14 C15 Eu C12 -76.0(3)
C11 C15 Eu C12 37.2(3)
C20 C15 Eu C12 159.2(6)
C14 C15 Eu C3 -8.0(4)
C11 C15 Eu C3 105.2(3)
C20 C15 Eu C3 -132.8(5)
C14 C15 Eu C1 102.4(5)
C11 C15 Eu C1 -144.3(5)
C20 C15 Eu C1 -22.3(8)
C14 C15 Eu C11 -113.3(4)
C20 C15 Eu C11 122.0(6)
C14 C15 Eu C2 39.6(4)
C11 C15 Eu C2 152.9(3)
C20 C15 Eu C2 -85.1(5)
C14 C15 Eu Ga1 93.1(3)
C11 C15 Eu Ga1 -153.7(3)
C20 C15 Eu Ga1 -31.7(5)
C14 C15 Eu Ga2 172.7(3)
C11 C15 Eu Ga2 -74.1(3)
C20 C15 Eu Ga2 47.9(5)
C1 C2 Eu C5 -37.3(3)
C3 C2 Eu C5 77.0(3)
C7 C2 Eu C5 -162.0(5)
C1 C2 Eu C4 -77.2(3)
C3 C2 Eu C4 37.1(3)
C7 C2 Eu C4 158.1(5)
C1 C2 Eu C13 -154.0(3)
C3 C2 Eu C13 -39.7(3)
C7 C2 Eu C13 81.3(4)
C1 C2 Eu C14 172.8(3)
C3 C2 Eu C14 -72.8(3)
C7 C2 Eu C14 48.1(4)
C1 C2 Eu C12 -126.7(3)
C3 C2 Eu C12 -12.4(4)
C7 C2 Eu C12 108.6(4)
C1 C2 Eu C3 -114.3(4)
C7 C2 Eu C3 121.0(5)
C3 C2 Eu C1 114.3(4)
C7 C2 Eu C1 -124.7(5)
C1 C2 Eu C11 -146.0(5)
C3 C2 Eu C11 -31.7(7)
C7 C2 Eu C11 89.3(7)
C1 C2 Eu C15 151.5(3)
C3 C2 Eu C15 -94.1(3)
C7 C2 Eu C15 26.8(5)
C1 C2 Eu Ga1 97.4(3)
C3 C2 Eu Ga1 -148.3(3)
C7 C2 Eu Ga1 -27.3(4)
C1 C2 Eu Ga2 24.4(3)
C3 C2 Eu Ga2 138.7(2)
C7 C2 Eu Ga2 -100.3(4)
C23 Ga1 Eu C5 94.2(3)
C21 Ga1 Eu C5 -127.8(3)
C25 Ga1 Eu C5 -59.2(3)
C24 Ga1 Eu C5 16.1(3)
C22 Ga1 Eu C5 165.9(3)
C23 Ga1 Eu C4 64.3(3)
C21 Ga1 Eu C4 -157.7(3)
C25 Ga1 Eu C4 -89.1(3)
C24 Ga1 Eu C4 -13.8(3)
C22 Ga1 Eu C4 136.1(3)
C23 Ga1 Eu C13 -56.1(3)
C21 Ga1 Eu C13 81.9(3)
C25 Ga1 Eu C13 150.5(3)
C24 Ga1 Eu C13 -134.2(3)
C22 Ga1 Eu C13 15.7(3)
C23 Ga1 Eu C14 -65.1(3)
C21 Ga1 Eu C14 72.9(3)
C25 Ga1 Eu C14 141.5(3)
C24 Ga1 Eu C14 -143.2(3)
C22 Ga1 Eu C14 6.6(3)
C23 Ga1 Eu C12 -83.9(3)
C21 Ga1 Eu C12 54.2(3)
C25 Ga1 Eu C12 122.8(3)
C24 Ga1 Eu C12 -161.9(3)
C22 Ga1 Eu C12 -12.1(3)
C23 Ga1 Eu C3 43.8(3)
C21 Ga1 Eu C3 -178.1(3)
C25 Ga1 Eu C3 -109.5(3)
C24 Ga1 Eu C3 -34.2(3)
C22 Ga1 Eu C3 115.6(3)
C23 Ga1 Eu C1 88.3(3)
C21 Ga1 Eu C1 -133.7(3)
C25 Ga1 Eu C1 -65.1(3)
C24 Ga1 Eu C1 10.2(3)
C22 Ga1 Eu C1 160.0(3)
C23 Ga1 Eu C11 -107.2(3)
C21 Ga1 Eu C11 30.8(3)
C25 Ga1 Eu C11 99.4(3)
C24 Ga1 Eu C11 174.7(3)
C22 Ga1 Eu C11 -35.5(3)
C23 Ga1 Eu C15 -94.2(3)
C21 Ga1 Eu C15 43.9(3)
C25 Ga1 Eu C15 112.5(3)
C24 Ga1 Eu C15 -172.2(3)
C22 Ga1 Eu C15 -22.4(3)
C23 Ga1 Eu C2 59.2(3)
C21 Ga1 Eu C2 -162.7(3)
C25 Ga1 Eu C2 -94.1(3)
C24 Ga1 Eu C2 -18.8(3)
C22 Ga1 Eu C2 131.0(3)
C23 Ga1 Eu Ga2 176.2(3)
C21 Ga1 Eu Ga2 -45.7(3)
C25 Ga1 Eu Ga2 22.9(3)
C24 Ga1 Eu Ga2 98.2(3)
C22 Ga1 Eu Ga2 -112.0(3)
C32B Ga2 Eu C5 -59.9(5)
C31B Ga2 Eu C5 -5.4(5)
C33B Ga2 Eu C5 -115.0(6)
C35A Ga2 Eu C5 123.4(5)
C34A Ga2 Eu C5 -136.7(2)
C35B Ga2 Eu C5 58.1(8)
C31A Ga2 Eu C5 16.8(2)
C33A Ga2 Eu C5 -84.52(18)
C32A Ga2 Eu C5 -35.66(18)
C34B Ga2 Eu C5 168.4(11)
C32B Ga2 Eu C4 -47.6(5)
C31B Ga2 Eu C4 6.9(5)
C33B Ga2 Eu C4 -102.7(6)
C35A Ga2 Eu C4 135.7(5)
C34A Ga2 Eu C4 -124.4(2)
C35B Ga2 Eu C4 70.4(8)
C31A Ga2 Eu C4 29.1(2)
C33A Ga2 Eu C4 -72.24(18)
C32A Ga2 Eu C4 -23.39(17)
C34B Ga2 Eu C4 -179.3(11)
C32B Ga2 Eu C13 77.3(5)
C31B Ga2 Eu C13 131.8(5)
C33B Ga2 Eu C13 22.2(6)
C35A Ga2 Eu C13 -99.4(5)
C34A Ga2 Eu C13 0.5(2)
C35B Ga2 Eu C13 -164.7(8)
C31A Ga2 Eu C13 154.0(2)
C33A Ga2 Eu C13 52.7(2)
C32A Ga2 Eu C13 101.52(19)
C34B Ga2 Eu C13 -54.4(11)
C32B Ga2 Eu C14 108.9(5)
C31B Ga2 Eu C14 163.3(5)
C33B Ga2 Eu C14 53.8(6)
C35A Ga2 Eu C14 -67.8(5)
C34A Ga2 Eu C14 32.0(2)
C35B Ga2 Eu C14 -133.1(8)
C31A Ga2 Eu C14 -174.5(2)
C33A Ga2 Eu C14 84.24(18)
C32A Ga2 Eu C14 133.10(18)
C34B Ga2 Eu C14 -22.8(11)
C32B Ga2 Eu C12 59.4(5)
C31B Ga2 Eu C12 113.8(5)
C33B Ga2 Eu C12 4.3(6)
C35A Ga2 Eu C12 -117.3(5)
C34A Ga2 Eu C12 -17.5(2)
C35B Ga2 Eu C12 177.4(8)
C31A Ga2 Eu C12 136.0(2)
C33A Ga2 Eu C12 34.74(17)
C32A Ga2 Eu C12 83.59(17)
C34B Ga2 Eu C12 -72.3(11)
C32B Ga2 Eu C3 -74.5(5)
C31B Ga2 Eu C3 -20.0(5)
C33B Ga2 Eu C3 -129.5(6)
C35A Ga2 Eu C3 108.9(5)
C34A Ga2 Eu C3 -151.3(2)
C35B Ga2 Eu C3 43.5(8)
C31A Ga2 Eu C3 2.2(2)
C33A Ga2 Eu C3 -99.1(2)
C32A Ga2 Eu C3 -50.2(2)
C34B Ga2 Eu C3 153.8(11)
C32B Ga2 Eu C1 -89.3(5)
C31B Ga2 Eu C1 -34.9(5)
C33B Ga2 Eu C1 -144.4(6)
C35A Ga2 Eu C1 94.0(5)
C34A Ga2 Eu C1 -166.1(2)
C35B Ga2 Eu C1 28.7(8)
C31A Ga2 Eu C1 -12.6(2)
C33A Ga2 Eu C1 -113.95(18)
C32A Ga2 Eu C1 -65.09(17)
C34B Ga2 Eu C1 139.0(11)
C32B Ga2 Eu C11 76.6(5)
C31B Ga2 Eu C11 131.1(5)
C33B Ga2 Eu C11 21.6(6)
C35A Ga2 Eu C11 -100.0(5)
C34A Ga2 Eu C11 -0.2(2)
C35B Ga2 Eu C11 -165.4(8)
C31A Ga2 Eu C11 153.3(2)
C33A Ga2 Eu C11 52.03(18)
C32A Ga2 Eu C11 100.88(18)
C34B Ga2 Eu C11 -55.1(11)
C32B Ga2 Eu C15 104.9(5)
C31B Ga2 Eu C15 159.4(5)
C33B Ga2 Eu C15 49.8(6)
C35A Ga2 Eu C15 -71.8(5)
C34A Ga2 Eu C15 28.1(2)
C35B Ga2 Eu C15 -137.1(8)
C31A Ga2 Eu C15 -178.4(2)
C33A Ga2 Eu C15 80.28(18)
C32A Ga2 Eu C15 129.13(17)
C34B Ga2 Eu C15 -26.8(11)
C32B Ga2 Eu C2 -100.9(5)
C31B Ga2 Eu C2 -46.5(5)
C33B Ga2 Eu C2 -156.0(6)
C35A Ga2 Eu C2 82.4(5)
C34A Ga2 Eu C2 -177.8(2)
C35B Ga2 Eu C2 17.1(8)
C31A Ga2 Eu C2 -24.3(2)
C33A Ga2 Eu C2 -125.56(18)
C32A Ga2 Eu C2 -76.70(17)
C34B Ga2 Eu C2 127.4(11)
C32B Ga2 Eu Ga1 -173.4(5)
C31B Ga2 Eu Ga1 -119.0(5)
C33B Ga2 Eu Ga1 131.5(6)
C35A Ga2 Eu Ga1 9.9(4)
C34A Ga2 Eu Ga1 109.8(2)
C35B Ga2 Eu Ga1 -55.4(8)
C31A Ga2 Eu Ga1 -96.74(19)
C33A Ga2 Eu Ga1 161.95(15)
C32A Ga2 Eu Ga1 -149.19(14)
C34B Ga2 Eu Ga1 54.9(11)
